data_4000486
loop_
_publ_author_name
'Baz\'an, B.'
'Mesa, J.L.'
'Pizarro, J.L.'
'Rodr\'iguez-Fern\'andez, J.'
'S\'anchez Marcos, J.'
'Roig, A.'
'Molins, E.'
'Arriortua, M.I.'
'Rojo, T.'

_publ_section_title
;
Thermal transformation of (NH4)[Fe(AsO4F] Into The New Textural
Porous Orthorhombic Fe(AsO4) Phase. Crystal Structures, Thermal
Behavior, Spectroscopic and Magnetic Properties. CM040161S
;
_journal_name_full 'Chemistry of Materials'
_journal_paper_doi 10.1021/cm040161s
_journal_year 2004
_chemical_formula_sum 'As F Fe H4 N O4'
_chemical_formula_weight 231.81
_space_group_IT_number 33
_symmetry_space_group_name_Hall 'P 2c -2n'
_symmetry_space_group_name_H-M 'P n a 21'
_atom_sites_solution_hydrogens geom
_atom_sites_solution_primary direct
_atom_sites_solution_secondary difmap
_cell_angle_alpha 90
_cell_angle_beta 90
_cell_angle_gamma 90
_cell_formula_units_Z 8
_cell_length_a 13.270(2)
_cell_length_b 6.6290(10)
_cell_length_c 10.8660(10)
_cell_measurement_temperature 293(2)
_cell_volume 955.8(2)
_diffrn_ambient_temperature 293(2)
_diffrn_measured_fraction_theta_full 0.988
_diffrn_measured_fraction_theta_max 0.988
_diffrn_radiation_monochromator graphite
_diffrn_radiation_type MoK\a
_diffrn_radiation_wavelength 0.71073
_diffrn_reflns_av_R_equivalents 0.0172
_diffrn_reflns_av_unetI/netI 0.0197
_diffrn_reflns_limit_h_max 18
_diffrn_reflns_limit_h_min 0
_diffrn_reflns_limit_k_max 9
_diffrn_reflns_limit_k_min -9
_diffrn_reflns_limit_l_max 15
_diffrn_reflns_limit_l_min -15
_diffrn_reflns_number 5285
_diffrn_reflns_theta_full 29.96
_diffrn_reflns_theta_max 29.96
_diffrn_reflns_theta_min 3.07
_exptl_absorpt_coefficient_mu 9.971
_exptl_absorpt_correction_type none
_exptl_crystal_density_diffrn 3.222
_exptl_crystal_density_method 'not measured'
_exptl_crystal_F_000 888
_refine_diff_density_max 0.673
_refine_diff_density_min -0.792
_refine_diff_density_rms 0.135
_refine_ls_abs_structure_details 'Flack H D (1983), Acta Cryst. A39, 876-881'
_refine_ls_abs_structure_Flack 0.522(14)
_refine_ls_extinction_method none
_refine_ls_goodness_of_fit_ref 1.082
_refine_ls_hydrogen_treatment mixed
_refine_ls_matrix_type full
_refine_ls_number_parameters 146
_refine_ls_number_reflns 2740
_refine_ls_number_restraints 1
_refine_ls_restrained_S_all 1.082
_refine_ls_R_factor_all 0.0257
_refine_ls_R_factor_gt 0.0219
_refine_ls_shift/su_max 0.001
_refine_ls_shift/su_mean 0
_refine_ls_structure_factor_coef Fsqd
_refine_ls_weighting_details 'calc w=1/[\s^2^(Fo^2^)+(0.0326P)^2^+0.6370P] where P=(Fo^2^+2Fc^2^)/3'
_refine_ls_weighting_scheme calc
_refine_ls_wR_factor_gt 0.0543
_refine_ls_wR_factor_ref 0.0555
_reflns_number_gt 2529
_reflns_number_total 2740
_reflns_threshold_expression >2sigma(I)
_cod_original_sg_symbol_H-M 'P ?'
_cod_original_formula_sum 'H4 As F Fe N O4'
_cod_database_code 4000486

loop_
_symmetry_equiv_pos_as_xyz
'x, y, z'
'-x, -y, z+1/2'
'-x+1/2, y+1/2, z+1/2'
'x+1/2, -y+1/2, z'

loop_
_atom_site_label
_atom_site_type_symbol
_atom_site_fract_x
_atom_site_fract_y
_atom_site_fract_z
_atom_site_U_iso_or_equiv
_atom_site_adp_type
_atom_site_occupancy
_atom_site_symmetry_multiplicity
_atom_site_calc_flag
_atom_site_refinement_flags
_atom_site_disorder_assembly
_atom_site_disorder_group
As1 As 0.184544(16) 0.50505(5) 0.95978(4) 0.00556(6) Uani 1 1 d . . .
As2 As -0.00030(2) 0.17761(3) 0.70634(6) 0.00511(6) Uani 1 1 d . . .
Fe1 Fe 0.11282(2) -0.00085(7) 0.95820(7) 0.00604(7) Uani 1 1 d . . .
Fe2 Fe 0.24583(3) 0.25534(7) 0.70569(8) 0.00566(8) Uani 1 1 d . . .
F1 F 0.2231(2) 0.0448(5) 0.8358(2) 0.0111(5) Uani 1 1 d . . .
F2 F 0.2232(3) -0.0326(5) 1.0839(2) 0.0131(5) Uani 1 1 d . . .
O1 O 0.2371(3) 0.0486(6) 0.5784(3) 0.0129(7) Uani 1 1 d . . .
O2 O 0.09987(16) 0.3287(3) 0.6883(3) 0.0106(6) Uani 1 1 d . . .
O3 O 0.11228(18) 0.3024(4) 0.9951(2) 0.0105(5) Uani 1 1 d . . .
O4 O -0.0129(3) 0.0157(6) 0.5903(3) 0.0107(6) Uani 1 1 d . . .
O5 O 0.0120(2) 0.0364(7) 0.8347(3) 0.0132(6) Uani 1 1 d . . .
O6 O -0.10566(15) 0.3153(3) 0.7244(3) 0.0090(5) Uani 1 1 d . . .
O7 O 0.2611(3) 0.4564(6) 0.8383(3) 0.0118(6) Uani 1 1 d . . .
O8 O 0.11079(18) -0.2963(4) 0.9304(3) 0.0127(5) Uani 1 1 d . . .
N1 N 0.1031(3) -0.3165(5) 0.5196(3) 0.0237(7) Uani 1 1 d . . .
N2 N -0.1102(3) 0.7215(5) 0.7710(4) 0.0332(8) Uani 1 1 d . . .

loop_
_atom_site_aniso_label
_atom_site_aniso_U_11
_atom_site_aniso_U_22
_atom_site_aniso_U_33
_atom_site_aniso_U_23
_atom_site_aniso_U_13
_atom_site_aniso_U_12
As1 0.00560(10) 0.00519(10) 0.00590(10) -0.00116(8) 0.00050(17) -0.00050(12)
As2 0.00327(10) 0.00605(11) 0.00599(10) 0.0002(2) -0.00109(7) 0.00020(10)
Fe1 0.00467(13) 0.00753(15) 0.00593(14) 0.00134(11) -0.0003(3) -0.00034(15)
Fe2 0.00413(14) 0.00743(15) 0.00541(14) -0.00016(12) 0.00020(13) -0.00007(10)
F1 0.0077(13) 0.0124(10) 0.0132(9) 0.0020(10) 0.0031(10) 0.0009(11)
F2 0.0139(15) 0.0130(10) 0.0123(10) 0.0063(10) -0.0055(10) -0.0015(11)
O1 0.0143(19) 0.0137(13) 0.0106(11) -0.0053(12) 0.0038(12) -0.0030(13)
O2 0.0043(9) 0.0094(9) 0.0181(16) 0.0018(10) 0.0010(10) -0.0006(7)
O3 0.0108(10) 0.0068(9) 0.0138(13) 0.0000(8) 0.0029(8) -0.0025(8)
O4 0.0077(14) 0.0121(14) 0.0124(12) -0.0056(11) -0.0052(10) 0.0038(10)
O5 0.0148(16) 0.0147(14) 0.0101(12) 0.0075(11) -0.0069(11) -0.0038(11)
O6 0.0041(8) 0.0101(9) 0.0126(14) -0.0023(9) -0.0001(9) 0.0025(7)
O7 0.0106(17) 0.0160(14) 0.0090(11) -0.0066(12) 0.0038(11) -0.0054(12)
O8 0.0158(11) 0.0057(9) 0.0165(14) -0.0008(9) -0.0058(9) 0.0012(8)
N1 0.0167(14) 0.0209(15) 0.0334(18) 0.0041(13) 0.0024(13) 0.0068(11)
N2 0.047(2) 0.0149(14) 0.038(2) -0.0042(14) 0.0097(17) -0.0095(15)
